data_4108775
loop_
_publ_author_name
'Daniela Buccella'
'Kevin E. Janak'
'Gerard Parkin'

_publ_section_title
;
 Reactivity of Mo(PMe3)6 towards Benzothiophene and Selenophenes: New
 Pathways Relevant to Hydrodesulfurization
;
_journal_name_full 'Journal of the American Chemical Society'
_journal_page_first 16187
_journal_page_last 16189
_journal_paper_doi 10.1021/ja8070545
_journal_volume 130
_journal_year 2008
_chemical_formula_sum 'C28 H48 Mo2 P4 Se2'
_chemical_formula_weight 858.34
_chemical_name_systematic
;
 ?
;
_space_group_IT_number 14
_symmetry_cell_setting monoclinic
_symmetry_space_group_name_Hall '-P 2yn'
_symmetry_space_group_name_H-M 'P 1 21/n 1'
_atom_sites_solution_hydrogens geom
_atom_sites_solution_primary direct
_atom_sites_solution_secondary difmap
_audit_creation_method SHELXL-97
_cell_angle_alpha 90.00
_cell_angle_beta 99.6220(10)
_cell_angle_gamma 90.00
_cell_formula_units_Z 4
_cell_length_a 9.8588(4)
_cell_length_b 16.0839(6)
_cell_length_c 21.5188(8)
_cell_measurement_reflns_used 9826
_cell_measurement_temperature 125(2)
_cell_measurement_theta_max 31.50
_cell_measurement_theta_min 2.30
_cell_volume 3364.2(2)
_computing_cell_refinement 'Bruker SMART'
_computing_data_collection 'Bruker SMART'
_computing_data_reduction 'Bruker SAINT'
_computing_molecular_graphics 'Bruker SHELXTL'
_computing_publication_material 'Bruker SHELXTL'
_computing_structure_refinement 'SHELXL-97 (Sheldrick, 1997)'
_computing_structure_solution 'SHELXS-97 (Sheldrick, 1990)'
_diffrn_ambient_temperature 125(2)
_diffrn_measured_fraction_theta_full 0.991
_diffrn_measured_fraction_theta_max 0.991
_diffrn_measurement_device_type 'CCD area detector'
_diffrn_measurement_method 'phi and omega scans'
_diffrn_radiation_monochromator graphite
_diffrn_radiation_source 'fine-focus sealed tube'
_diffrn_radiation_type MoK\a
_diffrn_radiation_wavelength 0.71073
_diffrn_reflns_av_R_equivalents 0.0570
_diffrn_reflns_av_sigmaI/netI 0.0476
_diffrn_reflns_limit_h_max 14
_diffrn_reflns_limit_h_min -14
_diffrn_reflns_limit_k_max 23
_diffrn_reflns_limit_k_min -23
_diffrn_reflns_limit_l_max 31
_diffrn_reflns_limit_l_min -31
_diffrn_reflns_number 56511
_diffrn_reflns_theta_full 31.58
_diffrn_reflns_theta_max 31.58
_diffrn_reflns_theta_min 1.59
_exptl_absorpt_coefficient_mu 3.117
_exptl_absorpt_correction_T_max 0.8855
_exptl_absorpt_correction_T_min 0.7255
_exptl_absorpt_correction_type empirical
_exptl_absorpt_process_details SADABS
_exptl_crystal_colour BLACK
_exptl_crystal_density_diffrn 1.695
_exptl_crystal_description BLOCK
_exptl_crystal_F_000 1712
_exptl_crystal_size_max 0.11
_exptl_crystal_size_mid 0.06
_exptl_crystal_size_min 0.04
_refine_diff_density_max 0.804
_refine_diff_density_min -0.514
_refine_diff_density_rms 0.127
_refine_ls_extinction_method none
_refine_ls_goodness_of_fit_ref 1.001
_refine_ls_hydrogen_treatment mixed
_refine_ls_matrix_type full
_refine_ls_number_parameters 338
_refine_ls_number_reflns 11187
_refine_ls_number_restraints 0
_refine_ls_restrained_S_all 1.001
_refine_ls_R_factor_all 0.0571
_refine_ls_R_factor_gt 0.0323
_refine_ls_shift/su_max 0.002
_refine_ls_shift/su_mean 0.000
_refine_ls_structure_factor_coef Fsqd
_refine_ls_weighting_details 'calc w=1/[\s^2^(Fo^2^)+(0.0311P)^2^+0.0153P] where P=(Fo^2^+2Fc^2^)/3'
_refine_ls_weighting_scheme calc
_refine_ls_wR_factor_gt 0.0618
_refine_ls_wR_factor_ref 0.0691
_reflns_number_gt 8324
_reflns_number_total 11187
_reflns_threshold_expression >2sigma(I)
_cod_data_source_file ja8070545_si_006.cif
_cod_data_source_block bsemos10
_cod_database_code 4108775

loop_
_symmetry_equiv_pos_as_xyz
'x, y, z'
'-x+1/2, y+1/2, -z+1/2'
'-x, -y, -z'
'x-1/2, -y-1/2, z-1/2'

loop_
_atom_site_label
_atom_site_type_symbol
_atom_site_fract_x
_atom_site_fract_y
_atom_site_fract_z
_atom_site_U_iso_or_equiv
_atom_site_adp_type
_atom_site_occupancy
_atom_site_symmetry_multiplicity
_atom_site_calc_flag
_atom_site_refinement_flags
Mo1 Mo 0.80454(2) 0.866035(12) 0.197094(9) 0.01278(5) Uani 1 1 d .
H1 H 0.727(3) 0.9582(19) 0.2081(14) 0.042(9) Uiso 1 1 d .
Se1 Se 1.05293(2) 0.857130(15) 0.215166(11) 0.01630(5) Uani 1 1 d .
P1 P 0.85232(7) 0.94750(4) 0.10072(3) 0.02014(14) Uani 1 1 d .
C1 C 0.7552(2) 0.86884(16) 0.33383(11) 0.0153(5) Uani 1 1 d .
H2 H 0.745(3) 0.9278(17) 0.3247(12) 0.018 Uiso 1 1 d .
Mo2 Mo 0.95203(2) 0.804199(13) 0.306529(9) 0.01306(5) Uani 1 1 d .
Se2 Se 0.96095(3) 0.745971(17) 0.420336(12) 0.02155(6) Uani 1 1 d .
P2 P 0.54712(6) 0.86570(4) 0.17175(3) 0.01596(12) Uani 1 1 d .
C2 C 0.7370(2) 0.81615(15) 0.27998(11) 0.0139(4) Uani 1 1 d .
P3 P 1.05902(7) 0.93456(4) 0.35549(3) 0.01722(13) Uani 1 1 d .
C3 C 0.7525(2) 0.72840(15) 0.29073(12) 0.0168(5) Uani 1 1 d .
H3 H 0.732(3) 0.7069(17) 0.3288(13) 0.020 Uiso 1 1 d .
P4 P 1.16021(7) 0.70844(4) 0.31368(3) 0.01879(13) Uani 1 1 d .
C4 C 0.8159(3) 0.67683(16) 0.25179(12) 0.0177(5) Uani 1 1 d .
H4 H 0.837(3) 0.6226(17) 0.2684(13) 0.021 Uiso 1 1 d .
C11 C 0.7620(2) 0.75351(15) 0.14751(12) 0.0167(5) Uani 1 1 d .
C12 C 0.8056(2) 0.68135(15) 0.18315(12) 0.0167(5) Uani 1 1 d .
C13 C 0.8314(3) 0.60825(16) 0.15078(13) 0.0212(5) Uani 1 1 d .
H13A H 0.8676 0.5610 0.1743 0.025 Uiso 1 1 calc R
C14 C 0.8054(3) 0.60363(16) 0.08595(13) 0.0228(6) Uani 1 1 d .
H14A H 0.8245 0.5539 0.0652 0.027 Uiso 1 1 calc R
C15 C 0.7511(3) 0.67196(17) 0.05108(13) 0.0245(6) Uani 1 1 d .
H15A H 0.7292 0.6687 0.0064 0.029 Uiso 1 1 calc R
C16 C 0.7293(3) 0.74492(16) 0.08184(12) 0.0207(5) Uani 1 1 d .
H16A H 0.6906 0.7911 0.0576 0.025 Uiso 1 1 calc R
C21 C 0.7967(3) 0.79360(17) 0.44016(12) 0.0215(5) Uani 1 1 d .
C22 C 0.7189(3) 0.84752(15) 0.39726(11) 0.0179(5) Uani 1 1 d .
C23 C 0.6051(3) 0.88684(16) 0.41572(12) 0.0201(5) Uani 1 1 d .
H23A H 0.5521 0.9245 0.3875 0.024 Uiso 1 1 calc R
C24 C 0.5677(3) 0.87225(19) 0.47423(13) 0.0271(6) Uani 1 1 d .
H24A H 0.4911 0.9004 0.4860 0.033 Uiso 1 1 calc R
C25 C 0.6425(3) 0.8167(2) 0.51513(14) 0.0334(7) Uani 1 1 d .
H25A H 0.6165 0.8055 0.5549 0.040 Uiso 1 1 calc R
C26 C 0.7551(3) 0.7775(2) 0.49820(13) 0.0314(7) Uani 1 1 d .
H26A H 0.8056 0.7388 0.5264 0.038 Uiso 1 1 calc R
C31 C 0.7195(3) 0.9895(2) 0.03908(14) 0.0357(7) Uani 1 1 d .
H31A H 0.7631 1.0180 0.0073 0.054 Uiso 1 1 calc R
H31B H 0.6622 1.0290 0.0578 0.054 Uiso 1 1 calc R
H31C H 0.6620 0.9440 0.0191 0.054 Uiso 1 1 calc R
C32 C 0.9441(3) 1.04350(18) 0.12519(14) 0.0308(7) Uani 1 1 d .
H32A H 0.9616 1.0739 0.0879 0.046 Uiso 1 1 calc R
H32B H 1.0318 1.0303 0.1521 0.046 Uiso 1 1 calc R
H32C H 0.8882 1.0779 0.1488 0.046 Uiso 1 1 calc R
C33 C 0.9657(3) 0.89740(19) 0.05279(14) 0.0326(7) Uani 1 1 d .
H33A H 0.9769 0.9337 0.0174 0.049 Uiso 1 1 calc R
H33B H 0.9252 0.8444 0.0365 0.049 Uiso 1 1 calc R
H33C H 1.0557 0.8872 0.0787 0.049 Uiso 1 1 calc R
C41 C 0.4618(3) 0.92561(17) 0.22573(13) 0.0231(5) Uani 1 1 d .
H41A H 0.3619 0.9222 0.2125 0.035 Uiso 1 1 calc R
H41B H 0.4910 0.9838 0.2254 0.035 Uiso 1 1 calc R
H41C H 0.4866 0.9031 0.2684 0.035 Uiso 1 1 calc R
C42 C 0.4545(3) 0.90502(17) 0.09694(12) 0.0245(6) Uani 1 1 d .
H42A H 0.3552 0.8995 0.0962 0.037 Uiso 1 1 calc R
H42B H 0.4810 0.8730 0.0621 0.037 Uiso 1 1 calc R
H42C H 0.4774 0.9637 0.0923 0.037 Uiso 1 1 calc R
C43 C 0.4615(3) 0.76516(16) 0.17331(13) 0.0236(6) Uani 1 1 d .
H43A H 0.3617 0.7728 0.1627 0.035 Uiso 1 1 calc R
H43B H 0.4845 0.7409 0.2155 0.035 Uiso 1 1 calc R
H43C H 0.4924 0.7278 0.1425 0.035 Uiso 1 1 calc R
C51 C 1.2451(3) 0.94894(18) 0.36940(14) 0.0293(6) Uani 1 1 d .
H51A H 1.2676 1.0034 0.3888 0.044 Uiso 1 1 calc R
H51B H 1.2792 0.9459 0.3292 0.044 Uiso 1 1 calc R
H51C H 1.2884 0.9052 0.3977 0.044 Uiso 1 1 calc R
C52 C 1.0055(3) 1.02908(16) 0.31079(13) 0.0251(6) Uani 1 1 d .
H52A H 1.0516 1.0773 0.3328 0.038 Uiso 1 1 calc R
H52B H 0.9056 1.0357 0.3069 0.038 Uiso 1 1 calc R
H52C H 1.0306 1.0249 0.2687 0.038 Uiso 1 1 calc R
C53 C 1.0182(3) 0.96375(18) 0.43184(12) 0.0266(6) Uani 1 1 d .
H53A H 1.0659 1.0155 0.4460 0.040 Uiso 1 1 calc R
H53B H 1.0479 0.9195 0.4624 0.040 Uiso 1 1 calc R
H53C H 0.9187 0.9719 0.4282 0.040 Uiso 1 1 calc R
C61 C 1.1716(3) 0.62180(18) 0.36924(15) 0.0328(7) Uani 1 1 d .
H61A H 1.2556 0.5900 0.3675 0.049 Uiso 1 1 calc R
H61B H 1.0913 0.5856 0.3580 0.049 Uiso 1 1 calc R
H61C H 1.1740 0.6434 0.4120 0.049 Uiso 1 1 calc R
C62 C 1.1709(3) 0.65274(17) 0.24094(13) 0.0260(6) Uani 1 1 d .
H62A H 1.2530 0.6173 0.2472 0.039 Uiso 1 1 calc R
H62B H 1.1768 0.6928 0.2072 0.039 Uiso 1 1 calc R
H62C H 1.0888 0.6182 0.2294 0.039 Uiso 1 1 calc R
C63 C 1.3345(3) 0.74947(18) 0.33359(15) 0.0293(6) Uani 1 1 d .
H63A H 1.4008 0.7040 0.3342 0.044 Uiso 1 1 calc R
H63B H 1.3462 0.7758 0.3752 0.044 Uiso 1 1 calc R
H63C H 1.3501 0.7907 0.3020 0.044 Uiso 1 1 calc R

loop_
_atom_site_aniso_label
_atom_site_aniso_U_11
_atom_site_aniso_U_22
_atom_site_aniso_U_33
_atom_site_aniso_U_23
_atom_site_aniso_U_13
_atom_site_aniso_U_12
Mo1 0.01287(9) 0.01374(9) 0.01159(9) 0.00101(7) 0.00166(7) -0.00031(7)
Se1 0.01348(11) 0.01986(12) 0.01607(12) 0.00125(9) 0.00395(9) -0.00048(9)
P1 0.0238(3) 0.0215(3) 0.0159(3) 0.0043(3) 0.0055(3) -0.0011(3)
C1 0.0128(11) 0.0183(12) 0.0148(11) 0.0027(9) 0.0020(9) 0.0010(9)
Mo2 0.01154(9) 0.01457(9) 0.01285(9) 0.00089(8) 0.00140(7) 0.00049(7)
Se2 0.02149(13) 0.02744(14) 0.01511(12) 0.00591(10) 0.00128(10) 0.00662(11)
P2 0.0143(3) 0.0164(3) 0.0163(3) 0.0004(2) 0.0002(2) 0.0002(2)
C2 0.0096(10) 0.0183(12) 0.0135(11) 0.0025(9) 0.0006(8) 0.0013(8)
P3 0.0155(3) 0.0189(3) 0.0169(3) -0.0032(2) 0.0015(2) -0.0001(2)
C3 0.0158(12) 0.0193(12) 0.0151(12) 0.0031(9) 0.0020(9) -0.0032(9)
P4 0.0155(3) 0.0169(3) 0.0240(3) 0.0021(3) 0.0032(3) 0.0025(2)
C4 0.0173(12) 0.0144(12) 0.0207(12) 0.0029(9) 0.0014(10) -0.0016(9)
C11 0.0149(11) 0.0172(12) 0.0184(12) -0.0017(9) 0.0037(9) -0.0009(9)
C12 0.0139(11) 0.0163(12) 0.0198(12) -0.0026(9) 0.0027(9) -0.0007(9)
C13 0.0203(13) 0.0161(12) 0.0276(14) -0.0010(10) 0.0051(11) -0.0020(10)
C14 0.0232(13) 0.0171(12) 0.0291(14) -0.0083(11) 0.0072(11) -0.0017(10)
C15 0.0261(14) 0.0266(14) 0.0204(13) -0.0085(11) 0.0030(11) -0.0025(11)
C16 0.0217(13) 0.0222(13) 0.0177(12) -0.0004(10) 0.0016(10) 0.0009(10)
C21 0.0240(13) 0.0258(14) 0.0152(12) 0.0037(10) 0.0045(10) 0.0025(11)
C22 0.0175(12) 0.0211(12) 0.0150(12) 0.0008(9) 0.0026(9) -0.0025(10)
C23 0.0177(12) 0.0252(13) 0.0172(12) 0.0001(10) 0.0022(10) -0.0013(10)
C24 0.0248(14) 0.0376(16) 0.0210(14) -0.0018(12) 0.0098(11) 0.0003(12)
C25 0.0352(17) 0.0482(19) 0.0200(14) 0.0068(13) 0.0137(12) 0.0018(14)
C26 0.0364(17) 0.0401(17) 0.0183(14) 0.0090(12) 0.0067(12) 0.0076(13)
C31 0.0357(17) 0.0441(19) 0.0264(16) 0.0180(14) 0.0028(13) 0.0029(14)
C32 0.0371(17) 0.0266(15) 0.0304(16) 0.0061(12) 0.0106(13) -0.0094(12)
C33 0.0395(18) 0.0356(17) 0.0263(15) 0.0050(13) 0.0159(13) 0.0008(14)
C41 0.0177(12) 0.0278(14) 0.0243(13) 0.0000(11) 0.0053(10) 0.0024(11)
C42 0.0236(14) 0.0279(14) 0.0198(13) 0.0027(11) -0.0027(11) 0.0038(11)
C43 0.0176(12) 0.0211(13) 0.0302(15) 0.0011(11) -0.0016(11) -0.0026(10)
C51 0.0200(13) 0.0294(15) 0.0366(17) -0.0124(13) -0.0005(12) -0.0039(11)
C52 0.0289(14) 0.0183(13) 0.0279(15) -0.0014(11) 0.0038(12) -0.0017(11)
C53 0.0296(15) 0.0279(15) 0.0216(14) -0.0094(11) 0.0025(11) 0.0014(12)
C61 0.0352(17) 0.0236(15) 0.0420(18) 0.0113(13) 0.0136(14) 0.0120(12)
C62 0.0210(13) 0.0257(14) 0.0321(15) -0.0054(12) 0.0068(11) 0.0029(11)
C63 0.0175(13) 0.0266(14) 0.0422(18) -0.0032(13) 0.0001(12) 0.0018(11)

loop_
_atom_type_symbol
_atom_type_description
_atom_type_scat_dispersion_real
_atom_type_scat_dispersion_imag
_atom_type_scat_source
C C 0.0033 0.0016 'International Tables Vol C Tables 4.2.6.8 and 6.1.1.4'
H H 0.0000 0.0000 'International Tables Vol C Tables 4.2.6.8 and 6.1.1.4'
P P 0.1023 0.0942 'International Tables Vol C Tables 4.2.6.8 and 6.1.1.4'
Se Se -0.0929 2.2259 'International Tables Vol C Tables 4.2.6.8 and 6.1.1.4'
Mo Mo -1.6832 0.6857 'International Tables Vol C Tables 4.2.6.8 and 6.1.1.4'

loop_
_geom_angle_atom_site_label_1
_geom_angle_atom_site_label_2
_geom_angle_atom_site_label_3
_geom_angle
H1 Mo1 C11 139.7(10)
H1 Mo1 C2 90.1(10)
C11 Mo1 C2 92.08(9)
H1 Mo1 Se1 119.6(10)
C11 Mo1 Se1 98.12(7)
C2 Mo1 Se1 106.79(6)
H1 Mo1 P2 64.6(10)
C11 Mo1 P2 77.24(7)
C2 Mo1 P2 74.81(6)
Se1 Mo1 P2 175.205(18)
H1 Mo1 P1 79.3(10)
C11 Mo1 P1 94.44(7)
C2 Mo1 P1 169.11(6)
Se1 Mo1 P1 80.924(18)
P2 Mo1 P1 98.14(2)
H1 Mo1 Mo2 112.5(10)
C11 Mo1 Mo2 98.95(7)
C2 Mo1 Mo2 49.30(6)
Se1 Mo1 Mo2 57.495(8)
P2 Mo1 Mo2 124.002(17)
P1 Mo1 Mo2 137.595(18)
Mo1 Se1 Mo2 67.718(9)
C32 P1 C33 102.44(14)
C32 P1 C31 99.05(15)
C33 P1 C31 100.64(15)
C32 P1 Mo1 110.43(10)
C33 P1 Mo1 116.31(10)
C31 P1 Mo1 124.69(10)
C2 C1 C22 125.8(2)
C2 C1 Mo2 62.10(13)
C22 C1 Mo2 117.04(16)
C2 Mo2 C3 37.75(9)
C2 Mo2 C1 36.57(8)
C3 Mo2 C1 63.26(9)
C2 Mo2 Se1 105.68(6)
C3 Mo2 Se1 120.66(6)
C1 Mo2 Se1 119.87(6)
C2 Mo2 P3 111.83(7)
C3 Mo2 P3 143.16(7)
C1 Mo2 P3 80.34(6)
Se1 Mo2 P3 81.389(17)
C2 Mo2 P4 146.45(7)
C3 Mo2 P4 110.49(7)
C1 Mo2 P4 159.68(6)
Se1 Mo2 P4 80.263(18)
P3 Mo2 P4 101.69(2)
C2 Mo2 Se2 99.29(6)
C3 Mo2 Se2 80.89(6)
C1 Mo2 Se2 79.90(6)
Se1 Mo2 Se2 154.954(12)
P3 Mo2 Se2 87.697(18)
P4 Mo2 Se2 79.983(18)
C2 Mo2 C4 62.18(9)
C3 Mo2 C4 32.23(8)
C1 Mo2 C4 94.34(8)
Se1 Mo2 C4 98.88(6)
P3 Mo2 C4 173.89(6)
P4 Mo2 C4 84.35(6)
Se2 Mo2 C4 94.34(6)
C2 Mo2 Mo1 50.90(6)
C3 Mo2 Mo1 75.31(6)
C1 Mo2 Mo1 73.37(6)
Se1 Mo2 Mo1 54.787(8)
P3 Mo2 Mo1 100.589(17)
P4 Mo2 Mo1 125.267(18)
Se2 Mo2 Mo1 150.088(11)
C4 Mo2 Mo1 74.86(6)
C21 Se2 Mo2 99.75(8)
C41 P2 C42 99.38(13)
C41 P2 C43 101.11(13)
C42 P2 C43 99.11(13)
C41 P2 Mo1 114.79(9)
C42 P2 Mo1 122.04(9)
C43 P2 Mo1 116.89(9)
C1 C2 C3 117.3(2)
C1 C2 Mo2 81.33(14)
C3 C2 Mo2 77.98(14)
C1 C2 Mo1 115.91(17)
C3 C2 Mo1 117.35(17)
Mo2 C2 Mo1 79.80(8)
C53 P3 C51 100.82(13)
C53 P3 C52 99.95(13)
C51 P3 C52 100.07(13)
C53 P3 Mo2 117.14(10)
C51 P3 Mo2 121.17(9)
C52 P3 Mo2 114.28(9)
C4 C3 C2 122.2(2)
C4 C3 Mo2 86.89(15)
C2 C3 Mo2 64.27(13)
C62 P4 C63 101.07(13)
C62 P4 C61 100.43(14)
C63 P4 C61 99.78(14)
C62 P4 Mo2 114.01(9)
C63 P4 Mo2 120.86(9)
C61 P4 Mo2 117.45(10)
C3 C4 C12 127.7(2)
C3 C4 Mo2 60.89(13)
C12 C4 Mo2 111.00(16)
C16 C11 C12 117.5(2)
C16 C11 Mo1 125.98(19)
C12 C11 Mo1 114.35(17)
C13 C12 C11 118.6(2)
C13 C12 C4 117.9(2)
C11 C12 C4 123.3(2)
C14 C13 C12 121.8(2)
C13 C14 C15 119.7(2)
C16 C15 C14 119.4(2)
C15 C16 C11 122.6(2)
C22 C21 C26 119.5(2)
C22 C21 Se2 119.65(18)
C26 C21 Se2 120.8(2)
C21 C22 C23 118.0(2)
C21 C22 C1 123.5(2)
C23 C22 C1 118.4(2)
C24 C23 C22 121.8(2)
C25 C24 C23 119.6(3)
C26 C25 C24 119.8(3)
C25 C26 C21 121.3(3)

loop_
_geom_bond_atom_site_label_1
_geom_bond_atom_site_label_2
_geom_bond_distance
Mo1 H1 1.70(3)
Mo1 C11 2.107(2)
Mo1 C2 2.160(2)
Mo1 Se1 2.4188(3)
Mo1 P2 2.5051(7)
Mo1 P1 2.5624(7)
Mo1 Mo2 2.7394(3)
Se1 Mo2 2.4967(3)
P1 C32 1.822(3)
P1 C33 1.830(3)
P1 C31 1.831(3)
C1 C2 1.423(3)
C1 C22 1.507(3)
C1 Mo2 2.361(2)
Mo2 C2 2.110(2)
Mo2 C3 2.291(2)
Mo2 P3 2.4996(7)
Mo2 P4 2.5500(7)
Mo2 Se2 2.6097(3)
Mo2 C4 2.619(2)
Se2 C21 1.903(3)
P2 C41 1.820(3)
P2 C42 1.826(3)
P2 C43 1.827(3)
C2 C3 1.434(3)
P3 C53 1.817(3)
P3 C51 1.823(3)
P3 C52 1.829(3)
C3 C4 1.399(4)
P4 C62 1.822(3)
P4 C63 1.824(3)
P4 C61 1.827(3)
C4 C12 1.465(3)
C11 C16 1.403(3)
C11 C12 1.418(3)
C12 C13 1.411(3)
C13 C14 1.378(4)
C14 C15 1.387(4)
C15 C16 1.382(4)
C21 C22 1.398(3)
C21 C26 1.402(4)
C22 C23 1.402(3)
C23 C24 1.390(4)
C24 C25 1.378(4)
C25 C26 1.378(4)
